data_4071575
loop_
_publ_author_name
'Calmuschi-Cula, Beatrice'
'Englert, Ulli'

_publ_section_title
;
 Orthoplatination of Primary Amines
;
_journal_issue 13
_journal_name_full Organometallics
_journal_page_first 3124
_journal_paper_doi 10.1021/om800238j
_journal_volume 27
_journal_year 2008
_chemical_absolute_configuration rm
_chemical_formula_sum 'C16 H21 I N2 Pt'
_chemical_formula_weight 563.33
_chemical_name_systematic
; 
 ? 
;
_space_group_IT_number 4
_symmetry_cell_setting monoclinic
_symmetry_space_group_name_Hall 'P 2yb'
_symmetry_space_group_name_H-M 'P 1 21 1'
_atom_sites_solution_hydrogens geom
_atom_sites_solution_primary direct
_atom_sites_solution_secondary difmap
_audit_creation_method SHELXL-97
_cell_angle_alpha 90.00
_cell_angle_beta 98.687(4)
_cell_angle_gamma 90.00
_cell_formula_units_Z 2
_cell_length_a 11.311(2)
_cell_length_b 4.6196(9)
_cell_length_c 15.981(3)
_cell_measurement_reflns_used 8096
_cell_measurement_temperature 130(2)
_cell_measurement_theta_max 28.35
_cell_measurement_theta_min 2.07
_cell_volume 825.5(3)
_computing_cell_refinement 'Bruker SAINT+ (1999)'
_computing_data_collection 'Bruker SMART (2001)'
_computing_data_reduction 'Bruker SAINT+'
_computing_molecular_graphics 'PLATON (1990)'
_computing_publication_material 'SHELXL-97 (Sheldrick, 1997)'
_computing_structure_refinement 'SHELXL-97 (Sheldrick, 1997)'
_computing_structure_solution 'SHELXS-97 (Sheldrick, 1997)'
_diffrn_ambient_temperature 130(2)
_diffrn_measured_fraction_theta_full .998
_diffrn_measured_fraction_theta_max .985
_diffrn_measurement_device_type 'Bruker SMART APEX CCD'
_diffrn_measurement_method '\w scans'
_diffrn_radiation_monochromator graphite
_diffrn_radiation_source 'fine-focus sealed tube'
_diffrn_radiation_type MoK\a
_diffrn_radiation_wavelength 0.71073
_diffrn_reflns_av_R_equivalents 0.0736
_diffrn_reflns_av_sigmaI/netI 0.0961
_diffrn_reflns_limit_h_max 14
_diffrn_reflns_limit_h_min -14
_diffrn_reflns_limit_k_max 6
_diffrn_reflns_limit_k_min -6
_diffrn_reflns_limit_l_max 21
_diffrn_reflns_limit_l_min -21
_diffrn_reflns_number 11167
_diffrn_reflns_theta_full 25.00
_diffrn_reflns_theta_max 28.35
_diffrn_reflns_theta_min 2.07
_diffrn_standards_decay_% 'no decay'
_diffrn_standards_interval_count 0
_diffrn_standards_interval_time 0
_diffrn_standards_number 0
_exptl_absorpt_coefficient_mu 10.362
_exptl_absorpt_correction_T_max 0.9035
_exptl_absorpt_correction_T_min 0.1595
_exptl_absorpt_correction_type multi-scan
_exptl_absorpt_process_details 'PLATON (1990)'
_exptl_crystal_colour 'light yellow'
_exptl_crystal_density_diffrn 2.266
_exptl_crystal_density_method 'not measured'
_exptl_crystal_description rod
_exptl_crystal_F_000 524
_exptl_crystal_size_max 0.28
_exptl_crystal_size_mid 0.01
_exptl_crystal_size_min 0.01
_refine_diff_density_max 1.793
_refine_diff_density_min -3.239
_refine_diff_density_rms .249
_refine_ls_abs_structure_details 'Flack H D (1983), Acta Cryst. A39, 876-881'
_refine_ls_abs_structure_Flack 0.029(11)
_refine_ls_extinction_method none
_refine_ls_goodness_of_fit_ref 1.018
_refine_ls_hydrogen_treatment constr
_refine_ls_matrix_type full
_refine_ls_number_parameters 183
_refine_ls_number_reflns 4030
_refine_ls_number_restraints 7
_refine_ls_restrained_S_all 1.017
_refine_ls_R_factor_all 0.0600
_refine_ls_R_factor_gt 0.0524
_refine_ls_shift/su_max 0.000
_refine_ls_shift/su_mean 0.000
_refine_ls_structure_factor_coef Fsqd
_refine_ls_weighting_details 'calc w=1/[\s^2^(Fo^2^)+(0.0271P)^2^+0.0000P] where P=(Fo^2^+2Fc^2^)/3'
_refine_ls_weighting_scheme calc
_refine_ls_wR_factor_gt 0.0905
_refine_ls_wR_factor_ref 0.0928
_reflns_number_gt 3594
_reflns_number_total 4030
_reflns_threshold_expression >2sigma(I)
_cod_data_source_file om800238j-file003.cif
_cod_data_source_block 3a_beta
_cod_depositor_comments
;
The following automatic conversions were performed:

'_symmetry_cell_setting' value 'Monoclinic' changed to 'monoclinic'
according to /home/saulius/struct/CIF-dictionaries/cif_core.dic
dictionary named 'cif_core.dic' version 2.4.1 from 2010-06-29.

Automatic conversion script
Id: cif_fix_values 1715 2011-07-08 13:25:40Z adriana 
;
_cod_original_sg_symbol_H-M P21
_cod_database_code 4071575

loop_
_symmetry_equiv_pos_as_xyz
'x, y, z'
'-x, y+1/2, -z'

loop_
_atom_site_label
_atom_site_type_symbol
_atom_site_fract_x
_atom_site_fract_y
_atom_site_fract_z
_atom_site_U_iso_or_equiv
_atom_site_adp_type
_atom_site_occupancy
_atom_site_symmetry_multiplicity
_atom_site_calc_flag
_atom_site_refinement_flags
Pt1 Pt 0.92703(4) 1.04897(11) 0.16801(3) 0.01827(11) Uani 1 1 d .
I1 I 1.13219(7) 1.22160(18) 0.11504(5) 0.0245(2) Uani 1 1 d .
N1 N 0.8263(8) 1.325(2) 0.0845(6) 0.024(2) Uani 1 1 d .
H1A H 0.8472 1.5192 0.1002 0.031 Uiso 1 1 calc R
H1B H 0.8462 1.2944 0.0295 0.031 Uiso 1 1 calc R
N2 N 1.0287(9) 0.786(2) 0.2555(6) 0.022(2) Uani 1 1 d .
H2A H 0.9774 0.6458 0.2747 0.029 Uiso 1 1 calc R
H2B H 1.0847 0.6848 0.2276 0.029 Uiso 1 1 calc R
C1 C 0.6938(10) 1.289(3) 0.0808(8) 0.022(3) Uani 1 1 d .
H1 H 0.6583 1.4802 0.0871 0.029 Uiso 1 1 calc R
C2 C 0.6699(10) 1.103(2) 0.1522(7) 0.019(3) Uani 1 1 d U
C3 C 0.7681(11) 0.954(2) 0.2018(8) 0.021(3) Uani 1 1 d .
C4 C 0.7424(12) 0.759(3) 0.2637(8) 0.026(3) Uani 1 1 d .
H4 H 0.8072 0.6479 0.2965 0.034 Uiso 1 1 calc R
C5 C 0.6245(11) 0.723(3) 0.2789(8) 0.028(3) Uani 1 1 d .
H5 H 0.6076 0.5857 0.3222 0.037 Uiso 1 1 calc R
C6 C 0.5315(12) 0.879(3) 0.2339(9) 0.036(4) Uani 1 1 d .
H6 H 0.4502 0.8585 0.2473 0.047 Uiso 1 1 calc R
C7 C 0.5535(10) 1.065(4) 0.1693(7) 0.030(3) Uani 1 1 d .
H7 H 0.4871 1.1688 0.1357 0.039 Uiso 1 1 calc R
C8 C 0.6415(10) 1.166(3) -0.0052(7) 0.024(3) Uani 1 1 d .
H8A H 0.6724 0.9704 -0.0110 0.031 Uiso 1 1 calc R
H8B H 0.6643 1.2901 -0.0500 0.031 Uiso 1 1 calc R
H8C H 0.5541 1.1597 -0.0101 0.031 Uiso 1 1 calc R
C9 C 1.0967(10) 0.937(3) 0.3323(8) 0.023(3) Uani 1 1 d .
H9 H 1.1395 1.0996 0.3112 0.030 Uiso 1 1 calc R
C10 C 1.1902(10) 0.742(3) 0.3811(8) 0.023(3) Uani 1 1 d .
C11 C 1.2029(13) 0.728(3) 0.4699(9) 0.036(3) Uani 1 1 d .
H11 H 1.1474 0.8367 0.4995 0.046 Uiso 1 1 calc R
C12 C 1.2926(12) 0.562(5) 0.5171(9) 0.051(4) Uani 1 1 d .
H12 H 1.3004 0.5554 0.5790 0.066 Uiso 1 1 calc R
C13 C 1.3699(12) 0.407(3) 0.4754(10) 0.039(4) Uani 1 1 d .
H13 H 1.4323 0.2871 0.5074 0.050 Uiso 1 1 calc R
C14 C 1.3591(12) 0.422(3) 0.3869(11) 0.039(4) Uani 1 1 d .
H14 H 1.4141 0.3110 0.3573 0.051 Uiso 1 1 calc R
C15 C 1.2724(10) 0.590(3) 0.3417(8) 0.028(3) Uani 1 1 d .
H15 H 1.2681 0.6030 0.2801 0.036 Uiso 1 1 calc R
C16 C 1.0058(10) 1.067(4) 0.3832(7) 0.027(3) Uani 1 1 d .
H16A H 0.9430 1.1664 0.3448 0.035 Uiso 1 1 calc R
H16B H 1.0459 1.2055 0.4244 0.035 Uiso 1 1 calc R
H16C H 0.9700 0.9121 0.4130 0.035 Uiso 1 1 calc R

loop_
_atom_site_aniso_label
_atom_site_aniso_U_11
_atom_site_aniso_U_22
_atom_site_aniso_U_33
_atom_site_aniso_U_23
_atom_site_aniso_U_13
_atom_site_aniso_U_12
Pt1 0.0220(2) 0.01231(18) 0.0202(2) 0.0014(3) 0.00221(15) -0.0027(3)
I1 0.0281(5) 0.0204(4) 0.0264(5) -0.0026(4) 0.0089(3) -0.0035(4)
N1 0.022(6) 0.024(6) 0.022(6) 0.004(5) -0.009(4) -0.012(5)
N2 0.029(6) 0.018(6) 0.022(6) 0.000(4) 0.007(5) -0.007(5)
C1 0.021(6) 0.018(7) 0.027(7) -0.003(5) 0.004(5) -0.002(5)
C2 0.022(4) 0.015(5) 0.021(4) -0.005(3) 0.003(3) -0.005(3)
C3 0.023(7) 0.012(6) 0.026(7) -0.010(5) 0.003(5) -0.006(4)
C4 0.040(8) 0.005(6) 0.035(8) -0.002(5) 0.009(6) 0.000(6)
C5 0.029(7) 0.026(7) 0.032(7) -0.005(6) 0.011(6) -0.009(6)
C6 0.021(7) 0.042(9) 0.044(9) 0.005(8) 0.000(6) -0.011(7)
C7 0.031(6) 0.027(7) 0.030(6) 0.000(9) -0.002(5) 0.002(9)
C8 0.025(7) 0.019(6) 0.024(7) 0.010(5) -0.007(5) -0.004(5)
C9 0.022(7) 0.021(6) 0.027(7) -0.002(5) 0.003(5) -0.010(5)
C10 0.020(6) 0.016(6) 0.032(7) -0.009(6) -0.006(5) -0.011(5)
C11 0.045(9) 0.029(7) 0.033(8) 0.003(7) 0.006(7) -0.001(7)
C12 0.038(8) 0.068(10) 0.044(8) 0.015(12) -0.006(6) 0.016(12)
C13 0.022(8) 0.035(8) 0.055(10) 0.011(8) -0.007(7) -0.009(7)
C14 0.029(8) 0.016(7) 0.070(11) -0.008(7) 0.004(7) -0.007(6)
C15 0.020(6) 0.020(8) 0.042(7) -0.001(6) -0.001(5) -0.008(6)
C16 0.035(6) 0.018(6) 0.028(6) -0.008(7) 0.004(5) -0.003(8)

loop_
_atom_type_symbol
_atom_type_description
_atom_type_scat_dispersion_real
_atom_type_scat_dispersion_imag
_atom_type_scat_source
C C .0033 .0016 'International Tables Vol C Tables 4.2.6.8 and 6.1.1.4'
H H .0000 .0000 'International Tables Vol C Tables 4.2.6.8 and 6.1.1.4'
I I -.4742 1.8119 'International Tables Vol C Tables 4.2.6.8 and 6.1.1.4'
N N .0061 .0033 'International Tables Vol C Tables 4.2.6.8 and 6.1.1.4'
Pt Pt -1.7033 8.3905 'International Tables Vol C Tables 4.2.6.8 and 6.1.1.4'

loop_
_geom_angle_atom_site_label_1
_geom_angle_atom_site_label_2
_geom_angle_atom_site_label_3
_geom_angle
C3 Pt1 N1 83.1(5)
C3 Pt1 N2 96.8(4)
N1 Pt1 N2 177.6(4)
C3 Pt1 I1 174.7(3)
N1 Pt1 I1 91.8(3)
N2 Pt1 I1 88.2(3)
C1 N1 Pt1 114.0(7)
C1 N1 H1A 108.7
Pt1 N1 H1A 108.7
C1 N1 H1B 108.7
Pt1 N1 H1B 108.7
H1A N1 H1B 107.6
C9 N2 Pt1 116.0(7)
C9 N2 H2A 108.3
Pt1 N2 H2A 108.3
C9 N2 H2B 108.3
Pt1 N2 H2B 108.3
H2A N2 H2B 107.4
C2 C1 N1 109.3(9)
C2 C1 C8 112.8(10)
N1 C1 C8 109.0(10)
C2 C1 H1 108.5
N1 C1 H1 108.5
C8 C1 H1 108.5
C7 C2 C3 120.2(11)
C7 C2 C1 120.6(11)
C3 C2 C1 119.1(10)
C4 C3 C2 118.2(11)
C4 C3 Pt1 128.5(9)
C2 C3 Pt1 113.3(8)
C3 C4 C5 120.2(12)
C3 C4 H4 119.9
C5 C4 H4 119.9
C6 C5 C4 121.2(13)
C6 C5 H5 119.4
C4 C5 H5 119.4
C5 C6 C7 119.9(12)
C5 C6 H6 120.0
C7 C6 H6 120.0
C6 C7 C2 120.1(12)
C6 C7 H7 119.9
C2 C7 H7 119.9
C1 C8 H8A 109.5
C1 C8 H8B 109.5
H8A C8 H8B 109.5
C1 C8 H8C 109.5
H8A C8 H8C 109.5
H8B C8 H8C 109.5
C10 C9 N2 111.8(10)
C10 C9 C16 115.7(10)
N2 C9 C16 108.1(9)
C10 C9 H9 106.9
N2 C9 H9 106.9
C16 C9 H9 106.9
C15 C10 C11 117.4(12)
C15 C10 C9 122.1(12)
C11 C10 C9 120.3(12)
C12 C11 C10 121.7(14)
C12 C11 H11 119.2
C10 C11 H11 119.2
C13 C12 C11 119.0(14)
C13 C12 H12 120.5
C11 C12 H12 120.5
C12 C13 C14 120.0(14)
C12 C13 H13 120.0
C14 C13 H13 120.0
C15 C14 C13 120.3(15)
C15 C14 H14 119.8
C13 C14 H14 119.8
C14 C15 C10 121.6(13)
C14 C15 H15 119.2
C10 C15 H15 119.2
C9 C16 H16A 109.5
C9 C16 H16B 109.5
H16A C16 H16B 109.5
C9 C16 H16C 109.5
H16A C16 H16C 109.5
H16B C16 H16C 109.5

loop_
_geom_bond_atom_site_label_1
_geom_bond_atom_site_label_2
_geom_bond_distance
Pt1 C3 2.003(12)
Pt1 N1 2.062(10)
Pt1 N2 2.067(10)
Pt1 I1 2.7075(10)
N1 C1 1.501(14)
N1 H1A 0.9500
N1 H1B 0.9500
N2 C9 1.516(15)
N2 H2A 0.9500
N2 H2B 0.9500
C1 C2 1.485(16)
C1 C8 1.522(16)
C1 H1 0.9800
C2 C7 1.396(15)
C2 C3 1.439(16)
C3 C4 1.399(17)
C4 C5 1.402(17)
C4 H4 0.9800
C5 C6 1.383(18)
C5 H5 0.9800
C6 C7 1.394(19)
C6 H6 0.9800
C7 H7 0.9800
C8 H8A 0.9801
C8 H8B 0.9801
C8 H8C 0.9801
C9 C10 1.513(17)
C9 C16 1.527(16)
C9 H9 0.9800
C10 C15 1.390(17)
C10 C11 1.406(17)
C11 C12 1.40(2)
C11 H11 0.9800
C12 C13 1.38(2)
C12 H12 0.9800
C13 C14 1.40(2)
C13 H13 0.9800
C14 C15 1.368(18)
C14 H14 0.9800
C15 H15 0.9800
C16 H16A 0.9801
C16 H16B 0.9801
C16 H16C 0.9801
